data_7130465
loop_
_publ_author_name
'Yu, Ke-Yin'
'Ge, Xiao-Min'
'Fan, Yi-Jun'
'Liu, Xiao-Tao'
'Yang, Xue'
'Yang, Yu-Han'
'Zhao, Xian-He'
'An, Xian-Tao'
'Fan, Chun-An'

_publ_section_title
;
 Iron(III)-catalyzed tandem annulation of indolyl-substituted
 <i>p</i>-quinone methides with ynamides for the synthesis of
 cyclopenta[<i>b</i>]indoles.
;
_journal_issue 62
_journal_name_full 'Chemical communications (Cambridge, England)'
_journal_page_first 8710
_journal_page_last 8713
_journal_paper_doi 10.1039/d2cc03252j
_journal_volume 58
_journal_year 2022
_chemical_formula_moiety 'C46 H47 Br N2 O4 S'
_chemical_formula_sum 'C46 H47 Br N2 O4 S'
_chemical_formula_weight 803.82
_chemical_melting_point 478.6(5)
_chemical_name_systematic 'Compound 3ia'
_space_group_crystal_system monoclinic
_space_group_IT_number 14
_space_group_name_Hall '-P 2ybc'
_space_group_name_H-M_alt 'P 1 21/c 1'
_atom_sites_solution_hydrogens geom
_atom_sites_solution_primary direct
_audit_creation_date 2021-11-01
_audit_creation_method
;
Olex2 1.3
(compiled 2020.11.12 svn.r5f609507 for OlexSys, GUI svn.r6408)
;
_audit_update_record
;
2022-02-15 deposited with the CCDC.	2022-07-04 downloaded from the CCDC.
;
_cell_angle_alpha 90
_cell_angle_beta 96.1700(10)
_cell_angle_gamma 90
_cell_formula_units_Z 4
_cell_length_a 10.55960(10)
_cell_length_b 12.86910(10)
_cell_length_c 30.3703(3)
_cell_measurement_reflns_used 18218
_cell_measurement_temperature 303.78(10)
_cell_measurement_theta_max 76.2650
_cell_measurement_theta_min 2.9020
_cell_volume 4103.19(7)
_computing_cell_refinement 'CrysAlisPro 1.171.41.105a (Rigaku OD, 2021)'
_computing_data_collection 'CrysAlisPro 1.171.41.105a (Rigaku OD, 2021)'
_computing_data_reduction 'CrysAlisPro 1.171.41.105a (Rigaku OD, 2021)'
_computing_molecular_graphics 'Olex2 1.3 (Dolomanov et al., 2009)'
_computing_publication_material 'Olex2 1.3 (Dolomanov et al., 2009)'
_computing_structure_refinement 'SHELXL 2018/3 (Sheldrick, 2015)'
_computing_structure_solution 'SHELXS  (Sheldrick, 2008)'
_diffrn_ambient_environment air
_diffrn_ambient_temperature 303.78(10)
_diffrn_detector 'Hybrid Pixel Array Detector'
_diffrn_detector_area_resol_mean 10.0000
_diffrn_detector_type HyPix
_diffrn_measured_fraction_theta_full 0.999
_diffrn_measured_fraction_theta_max 0.958
_diffrn_measurement_details
;
List of Runs (angles in degrees, time in seconds):

  # Type    Start    End  Width  t~exp~   \w     \q     \k     \f   Frames
#--------------------------------------------------------------------------
  1  \w     92.00 176.00   0.50    0.05    --  104.25  45.00-150.00  168
  2  \w    106.00 176.00   0.50    0.05    --  104.25 104.00-120.00  140
  3  \w    -28.00  27.00   0.50    0.05    --   46.32 -19.00  60.00  110
  4  \w     35.00  61.00   0.50    0.05    --   46.32-104.00 137.00   52
  5  \w     75.00 105.00   0.50    0.05    --  104.25-104.00 137.00   60
  6  \w     34.00  83.00   0.50    0.05    --  104.25 -94.00-180.00   98
  7  \w     39.00  66.00   0.50    0.05    --  104.25 -61.00 -60.00   54
  8  \w     34.00  66.00   0.50    0.05    --  104.25 -61.00 -30.00   64
  9  \w     35.00  60.00   0.50    0.05    --  104.25 -61.00   0.00   50
 10  \w     35.00  71.00   0.50    0.05    --  104.25 -61.00  30.00   72
 11  \w     34.00  60.00   0.50    0.05    --  104.25 -61.00 120.00   52
 12  \w     35.00  60.00   0.50    0.05    --  104.25 -61.00 150.00   50
 13  \w   -104.00 -29.00   0.50    0.05    -- -102.00  77.00-120.00  150
 14  \w    -69.00 -30.00   0.50    0.05    -- -102.00  61.00  90.00   78
 15  \w    -66.00 -30.00   0.50    0.05    -- -102.00  61.00  60.00   72
 16  \w    -57.00 -29.00   0.50    0.05    -- -102.00  61.00  30.00   56
 17  \w    -58.00 -32.00   0.50    0.05    -- -102.00  61.00   0.00   52
 18  \w    -57.00 -32.00   0.50    0.05    -- -102.00  61.00 -30.00   50
 19  \w    -40.00  18.00   0.50    0.05    --  -46.32  37.00   0.00  116
 20  \w   -118.00 -76.00   0.50    0.05    --  -46.32-125.00 -60.00   84
 21  \w   -118.00 -84.00   0.50    0.05    --  -46.32-125.00 -90.00   68
 22  \w   -116.00 -90.00   0.50    0.05    --  -46.32-125.00-180.00   52
 23  \w    -81.00   1.00   0.50    0.05    --  -46.32 104.00-120.00  164
 24  \w   -105.00 -52.00   0.50    0.05    -- -102.00 104.00-120.00  106
 25  \w   -155.00 -86.00   0.50    0.05    -- -102.00-104.00 137.00  138
;
_diffrn_measurement_device 'four-circle diffractometer'
_diffrn_measurement_device_type 'XtaLAB Synergy R, DW system, HyPix'
_diffrn_measurement_method '\w scans'
_diffrn_orient_matrix_type 'CrysAlisPro convention (1999,Acta A55,543-557)'
_diffrn_orient_matrix_UB_11 -0.0137903000
_diffrn_orient_matrix_UB_12 -0.1140250000
_diffrn_orient_matrix_UB_13 -0.0152422000
_diffrn_orient_matrix_UB_21 0.1442097000
_diffrn_orient_matrix_UB_22 -0.0162304000
_diffrn_orient_matrix_UB_23 0.0117463000
_diffrn_orient_matrix_UB_31 -0.0232784000
_diffrn_orient_matrix_UB_32 -0.0327051000
_diffrn_orient_matrix_UB_33 0.0472514000
_diffrn_radiation_monochromator mirror
_diffrn_radiation_probe x-ray
_diffrn_radiation_type 'Cu K\a'
_diffrn_radiation_wavelength 1.54184
_diffrn_reflns_av_R_equivalents 0.0556
_diffrn_reflns_av_unetI/netI 0.0497
_diffrn_reflns_Laue_measured_fraction_full 0.999
_diffrn_reflns_Laue_measured_fraction_max 0.958
_diffrn_reflns_limit_h_max 13
_diffrn_reflns_limit_h_min -13
_diffrn_reflns_limit_k_max 13
_diffrn_reflns_limit_k_min -16
_diffrn_reflns_limit_l_max 38
_diffrn_reflns_limit_l_min -31
_diffrn_reflns_number 29600
_diffrn_reflns_point_group_measured_fraction_full 0.999
_diffrn_reflns_point_group_measured_fraction_max 0.958
_diffrn_reflns_theta_full 67.684
_diffrn_reflns_theta_max 76.451
_diffrn_reflns_theta_min 2.927
_diffrn_source 'Rotating-anode X-ray tube'
_diffrn_source_type 'Rigaku (Cu) X-ray Source'
_exptl_absorpt_coefficient_mu 2.193
_exptl_absorpt_correction_T_max 1.00000
_exptl_absorpt_correction_T_min 0.61496
_exptl_absorpt_correction_type multi-scan
_exptl_absorpt_process_details
;
CrysAlisPro 1.171.41.105a (Rigaku Oxford Diffraction, 2021)
Empirical absorption correction using spherical harmonics,
implemented in SCALE3 ABSPACK scaling algorithm.
;
_exptl_crystal_colour 'clear light colourless'
_exptl_crystal_colour_lustre clear
_exptl_crystal_colour_modifier light
_exptl_crystal_colour_primary colourless
_exptl_crystal_density_diffrn 1.301
_exptl_crystal_description block
_exptl_crystal_F_000 1680
_exptl_crystal_recrystallization_method 'Re-crystallisation from solvent: dichloromethane and methanol'
_exptl_crystal_size_max 0.18
_exptl_crystal_size_mid 0.15
_exptl_crystal_size_min 0.12
_refine_diff_density_max 0.329
_refine_diff_density_min -0.755
_refine_diff_density_rms 0.055
_refine_ls_extinction_method none
_refine_ls_goodness_of_fit_ref 1.045
_refine_ls_hydrogen_treatment constr
_refine_ls_matrix_type full
_refine_ls_number_parameters 497
_refine_ls_number_reflns 8255
_refine_ls_number_restraints 2
_refine_ls_restrained_S_all 1.046
_refine_ls_R_factor_all 0.0548
_refine_ls_R_factor_gt 0.0470
_refine_ls_shift/su_max 0.001
_refine_ls_shift/su_mean 0.000
_refine_ls_structure_factor_coef Fsqd
_refine_ls_weighting_details 'w=1/[\s^2^(Fo^2^)+(0.0629P)^2^+1.3607P] where P=(Fo^2^+2Fc^2^)/3'
_refine_ls_weighting_scheme calc
_refine_ls_wR_factor_gt 0.1260
_refine_ls_wR_factor_ref 0.1316
_reflns_Friedel_coverage 0.000
_reflns_number_gt 6899
_reflns_number_total 8255
_reflns_threshold_expression 'I > 2\s(I)'
_cod_data_source_file d2cc03252j2.cif
_cod_data_source_block Compound_3ia
_cod_depositor_comments
;
The following automatic conversions were performed:

data item '_chemical_melting_point' value '478.15-479.15' was changed
to '478.6(5)' -- the average value was taken and precision was
estimated.

Automatic conversion script
Id: cif_fix_values 7556 2019-12-06 15:28:31Z antanas 
;
_cod_database_code 7130465
_shelx_shelxl_version_number 2018/3
_shelx_space_group_comment
;
The symmetry employed for this shelxl refinement is uniquely defined
by the following loop, which should always be used as a source of
symmetry information in preference to the above space-group names.
They are only intended as comments.
;
_reflns_odcompleteness_completeness 99.97
_reflns_odcompleteness_iscentric 1
_reflns_odcompleteness_theta 66.97
_olex2_refinement_description
;
1. Restrained distances
 H26C-H4
 2.1 with sigma of 0.01
 H4-H25A
 2.1 with sigma of 0.01
2.a Ternary CH refined with riding coordinates:
 C12(H12)
2.b Aromatic/amide H refined with riding coordinates:
 C2(H2), C3(H3), C5(H5), C14(H14), C18(H18), C28(H28), C29(H29), C30(H30),
 C31(H31), C32(H32), C34(H34), C35(H35), C36(H36), C37(H37), C41(H41), C42(H42),
  C44(H44), C45(H45)
2.c Idealised Me refined as rotating group:
 C7(H7A,H7B,H7C), C20(H20A,H20B,H20C), C21(H21A,H21B,H21C), C22(H22A,H22B,
 H22C), C24(H24A,H24B,H24C), C25(H25A,H25B,H25C), C26(H26A,H26B,H26C), C39(H39A,
 H39B,H39C), C46(H46A,H46B,H46C)
2.d Idealised tetrahedral OH refined as rotating group:
 O4(H4)
;
_olex2_submission_special_instructions 'No special instructions were received'
_oxdiff_exptl_absorpt_empirical_details
;
Empirical correction (ABSPACK) includes:
- Absorption correction using spherical harmonics
- Frame scaling
;
_oxdiff_exptl_absorpt_empirical_full_max 4.755
_oxdiff_exptl_absorpt_empirical_full_min 0.385

loop_
_space_group_symop_operation_xyz
'x, y, z'
'-x, y+1/2, -z+1/2'
'-x, -y, -z'
'x, -y-1/2, z-1/2'

loop_
_atom_site_label
_atom_site_type_symbol
_atom_site_fract_x
_atom_site_fract_y
_atom_site_fract_z
_atom_site_U_iso_or_equiv
_atom_site_adp_type
_atom_site_occupancy
_atom_site_site_symmetry_order
_atom_site_calc_flag
_atom_site_refinement_flags_posn
_atom_site_refinement_flags_adp
_atom_site_refinement_flags_occupancy
_atom_site_disorder_assembly
_atom_site_disorder_group
Br01 Br 1.01671(3) 0.68596(3) 0.46232(2) 0.08124(14) Uani 1 1 d . . . . .
S1 S 0.54192(5) 0.70917(4) 0.65095(2) 0.04043(13) Uani 1 1 d . . . . .
O1 O 0.52362(16) 0.72614(12) 0.60398(5) 0.0491(4) Uani 1 1 d . . . . .
O2 O 0.62774(17) 0.77373(12) 0.67832(5) 0.0531(4) Uani 1 1 d . . . . .
O3 O 0.57418(19) 0.61891(16) 0.74641(5) 0.0658(5) Uani 1 1 d . . . . .
O4 O 0.5792(2) -0.04788(14) 0.60192(8) 0.0845(7) Uani 1 1 d . . . . .
H4 H 0.523916 -0.083619 0.588259 0.127 Uiso 1 1 calc DR U . . .
N1 N 0.65876(17) 0.44020(13) 0.51809(5) 0.0412(4) Uani 1 1 d . . . . .
N2 N 0.59179(16) 0.58738(13) 0.65866(5) 0.0375(4) Uani 1 1 d . . . . .
C1 C 0.7338(2) 0.57773(16) 0.56118(7) 0.0410(4) Uani 1 1 d . . . . .
C2 C 0.8092(2) 0.66598(19) 0.57036(8) 0.0529(5) Uani 1 1 d . . . . .
H2 H 0.803286 0.703710 0.596176 0.063 Uiso 1 1 calc R U . . .
C3 C 0.8925(3) 0.6967(2) 0.54085(9) 0.0606(6) Uani 1 1 d . . . . .
H3 H 0.943061 0.755257 0.546662 0.073 Uiso 1 1 calc R U . . .
C4 C 0.9005(2) 0.6394(2) 0.50221(9) 0.0563(6) Uani 1 1 d . . . . .
C5 C 0.8293(2) 0.5530(2) 0.49133(7) 0.0511(5) Uani 1 1 d . . . . .
H5 H 0.837088 0.516068 0.465427 0.061 Uiso 1 1 calc R U . . .
C6 C 0.7441(2) 0.52265(17) 0.52108(7) 0.0417(4) Uani 1 1 d . . . . .
C7 C 0.6384(3) 0.3660(2) 0.48217(7) 0.0555(6) Uani 1 1 d . . . . .
H7A H 0.613739 0.402204 0.454952 0.083 Uiso 1 1 calc R U . . .
H7B H 0.572170 0.318447 0.488016 0.083 Uiso 1 1 calc R U . . .
H7C H 0.715681 0.328213 0.479731 0.083 Uiso 1 1 calc R U . . .
C8 C 0.59816(19) 0.44195(15) 0.55566(6) 0.0367(4) Uani 1 1 d . . . . .
C9 C 0.64013(19) 0.52218(15) 0.58250(6) 0.0383(4) Uani 1 1 d . . . . .
C10 C 0.56959(19) 0.51819(14) 0.62141(6) 0.0350(4) Uani 1 1 d . . . . .
C11 C 0.48406(18) 0.43938(14) 0.61740(6) 0.0357(4) Uani 1 1 d . . . . .
C12 C 0.49387(19) 0.38149(15) 0.57326(6) 0.0367(4) Uani 1 1 d . . . . .
H12 H 0.414823 0.392388 0.553780 0.044 Uiso 1 1 calc R U . . .
C13 C 0.51587(19) 0.26564(15) 0.57923(6) 0.0371(4) Uani 1 1 d . . . . .
C14 C 0.6294(2) 0.22902(16) 0.60065(7) 0.0410(4) Uani 1 1 d . . . . .
H14 H 0.692657 0.276627 0.610295 0.049 Uiso 1 1 calc R U . . .
C15 C 0.6526(2) 0.12424(17) 0.60831(7) 0.0437(5) Uani 1 1 d . . . . .
C16 C 0.5529(2) 0.05462(16) 0.59403(7) 0.0465(5) Uani 1 1 d . . . . .
C17 C 0.4356(2) 0.08828(16) 0.57259(7) 0.0411(4) Uani 1 1 d . . . . .
C18 C 0.4213(2) 0.19456(15) 0.56522(6) 0.0393(4) Uani 1 1 d . . . . .
H18 H 0.345447 0.218829 0.550343 0.047 Uiso 1 1 calc R U . . .
C19 C 0.7808(2) 0.0852(2) 0.63125(9) 0.0573(6) Uani 1 1 d . . . . .
C20 C 0.8710(3) 0.1756(3) 0.64472(12) 0.0816(10) Uani 1 1 d . . . . .
H20A H 0.885941 0.214847 0.618895 0.122 Uiso 1 1 calc R U . . .
H20B H 0.950405 0.148905 0.658548 0.122 Uiso 1 1 calc R U . . .
H20C H 0.833232 0.219811 0.665175 0.122 Uiso 1 1 calc R U . . .
C21 C 0.7628(3) 0.0253(3) 0.67371(11) 0.0835(10) Uani 1 1 d . . . . .
H21A H 0.727326 0.070676 0.694258 0.125 Uiso 1 1 calc R U . . .
H21B H 0.843705 -0.000305 0.686716 0.125 Uiso 1 1 calc R U . . .
H21C H 0.706077 -0.032135 0.666769 0.125 Uiso 1 1 calc R U . . .
C22 C 0.8476(4) 0.0159(4) 0.59917(15) 0.1042(13) Uani 1 1 d . . . . .
H22A H 0.795576 -0.043801 0.591166 0.156 Uiso 1 1 calc R U . . .
H22B H 0.928635 -0.006418 0.613400 0.156 Uiso 1 1 calc R U . . .
H22C H 0.860091 0.054751 0.573006 0.156 Uiso 1 1 calc R U . . .
C23 C 0.3243(2) 0.01278(18) 0.55896(8) 0.0516(5) Uani 1 1 d . . . . .
C24 C 0.2096(3) 0.0695(2) 0.53521(13) 0.0827(10) Uani 1 1 d . . . . .
H24A H 0.181276 0.121969 0.554366 0.124 Uiso 1 1 calc R U . . .
H24B H 0.142007 0.020751 0.527587 0.124 Uiso 1 1 calc R U . . .
H24C H 0.233533 0.101415 0.508755 0.124 Uiso 1 1 calc R U . . .
C25 C 0.2814(3) -0.0381(3) 0.60077(11) 0.0901(11) Uani 1 1 d . . . . .
H25A H 0.352271 -0.073403 0.616652 0.135 Uiso 1 1 calc DR U . . .
H25B H 0.214573 -0.087011 0.592388 0.135 Uiso 1 1 calc R U . . .
H25C H 0.250693 0.014560 0.619354 0.135 Uiso 1 1 calc R U . . .
C26 C 0.3607(3) -0.0710(2) 0.52674(11) 0.0805(9) Uani 1 1 d . . . . .
H26A H 0.435037 -0.049247 0.513575 0.121 Uiso 1 1 calc R U . . .
H26B H 0.291477 -0.081231 0.503956 0.121 Uiso 1 1 calc R U . . .
H26C H 0.378360 -0.134913 0.542488 0.121 Uiso 1 1 calc DR U . . .
C27 C 0.3918(2) 0.40695(15) 0.64769(7) 0.0392(4) Uani 1 1 d . . . . .
C28 C 0.2755(2) 0.3648(2) 0.63118(8) 0.0550(6) Uani 1 1 d . . . . .
H28 H 0.256177 0.357167 0.600752 0.066 Uiso 1 1 calc R U . . .
C29 C 0.1877(3) 0.3339(3) 0.65933(11) 0.0745(8) Uani 1 1 d . . . . .
H29 H 0.110310 0.305250 0.647749 0.089 Uiso 1 1 calc R U . . .
C30 C 0.2147(3) 0.3454(3) 0.70432(10) 0.0742(8) Uani 1 1 d . . . . .
H30 H 0.155811 0.324387 0.723182 0.089 Uiso 1 1 calc R U . . .
C31 C 0.3282(3) 0.3877(2) 0.72137(9) 0.0660(7) Uani 1 1 d . . . . .
H31 H 0.345664 0.396334 0.751823 0.079 Uiso 1 1 calc R U . . .
C32 C 0.4177(2) 0.41778(19) 0.69356(7) 0.0520(5) Uani 1 1 d . . . . .
H32 H 0.495236 0.445333 0.705521 0.062 Uiso 1 1 calc R U . . .
C33 C 0.6967(2) 0.56457(17) 0.69169(7) 0.0486(5) Uani 1 1 d . . . . .
C34 C 0.8090(2) 0.5219(2) 0.67819(10) 0.0637(7) Uani 1 1 d . . . . .
H34 H 0.816337 0.510573 0.648334 0.076 Uiso 1 1 calc R U . . .
C35 C 0.9090(3) 0.4970(3) 0.71019(13) 0.0871(10) Uani 1 1 d . . . . .
H35 H 0.982901 0.466581 0.702040 0.104 Uiso 1 1 calc R U . . .
C36 C 0.8971(4) 0.5179(3) 0.75403(13) 0.0926(11) Uani 1 1 d . . . . .
H36 H 0.965526 0.503576 0.775072 0.111 Uiso 1 1 calc R U . . .
C37 C 0.7889(4) 0.5589(3) 0.76775(10) 0.0805(9) Uani 1 1 d . . . . .
H37 H 0.783653 0.571379 0.797657 0.097 Uiso 1 1 calc R U . . .
C38 C 0.6862(3) 0.58175(19) 0.73645(8) 0.0575(6) Uani 1 1 d . . . . .
C39 C 0.5520(4) 0.6240(3) 0.79215(9) 0.0933(11) Uani 1 1 d . . . . .
H39A H 0.467068 0.648485 0.794354 0.140 Uiso 1 1 calc R U . . .
H39B H 0.612100 0.670899 0.807569 0.140 Uiso 1 1 calc R U . . .
H39C H 0.562143 0.556110 0.805129 0.140 Uiso 1 1 calc R U . . .
C40 C 0.3894(2) 0.71583(17) 0.66914(7) 0.0478(5) Uani 1 1 d . . . . .
C41 C 0.2864(3) 0.6728(2) 0.64356(10) 0.0639(7) Uani 1 1 d . . . . .
H41 H 0.298804 0.635110 0.618244 0.077 Uiso 1 1 calc R U . . .
C42 C 0.1659(3) 0.6856(3) 0.65557(13) 0.0803(9) Uani 1 1 d . . . . .
H42 H 0.097041 0.657166 0.637972 0.096 Uiso 1 1 calc R U . . .
C43 C 0.1446(3) 0.7402(2) 0.69340(13) 0.0808(9) Uani 1 1 d . . . . .
C44 C 0.2492(3) 0.7806(3) 0.71889(11) 0.0778(9) Uani 1 1 d . . . . .
H44 H 0.237146 0.816488 0.744683 0.093 Uiso 1 1 calc R U . . .
C45 C 0.3706(3) 0.7692(2) 0.70729(9) 0.0641(7) Uani 1 1 d . . . . .
H45 H 0.439570 0.797316 0.724986 0.077 Uiso 1 1 calc R U . . .
C46 C 0.0102(4) 0.7582(4) 0.7052(2) 0.1294(19) Uani 1 1 d . . . . .
H46A H -0.030224 0.810987 0.686274 0.194 Uiso 1 1 calc R U . . .
H46B H 0.013446 0.780161 0.735508 0.194 Uiso 1 1 calc R U . . .
H46C H -0.037546 0.694781 0.701278 0.194 Uiso 1 1 calc R U . . .

loop_
_atom_site_aniso_label
_atom_site_aniso_U_11
_atom_site_aniso_U_22
_atom_site_aniso_U_33
_atom_site_aniso_U_23
_atom_site_aniso_U_13
_atom_site_aniso_U_12
Br01 0.05835(19) 0.0974(3) 0.0935(2) 0.04525(19) 0.03345(16) 0.00741(15)
S1 0.0553(3) 0.0314(2) 0.0345(2) -0.00075(17) 0.0043(2) -0.00052(19)
O1 0.0709(10) 0.0399(8) 0.0364(7) 0.0054(6) 0.0051(7) 0.0046(7)
O2 0.0701(10) 0.0376(8) 0.0505(8) -0.0077(6) 0.0016(7) -0.0100(7)
O3 0.0826(13) 0.0777(13) 0.0369(8) 0.0013(8) 0.0055(8) 0.0006(10)
O4 0.0906(14) 0.0318(8) 0.1207(17) 0.0130(10) -0.0365(13) -0.0014(9)
N1 0.0518(10) 0.0389(9) 0.0335(8) -0.0004(7) 0.0079(7) 0.0027(7)
N2 0.0474(9) 0.0335(8) 0.0309(7) -0.0015(6) 0.0001(7) 0.0003(7)
C1 0.0428(10) 0.0388(10) 0.0423(10) 0.0050(8) 0.0080(8) -0.0028(8)
C2 0.0552(13) 0.0482(12) 0.0559(13) 0.0013(10) 0.0090(10) -0.0116(10)
C3 0.0527(14) 0.0591(15) 0.0709(16) 0.0158(12) 0.0102(12) -0.0138(11)
C4 0.0439(12) 0.0626(15) 0.0644(14) 0.0259(12) 0.0152(10) 0.0029(11)
C5 0.0504(12) 0.0593(14) 0.0456(11) 0.0156(10) 0.0139(9) 0.0114(11)
C6 0.0430(11) 0.0432(11) 0.0398(10) 0.0087(8) 0.0077(8) 0.0053(9)
C7 0.0747(16) 0.0528(13) 0.0397(11) -0.0096(10) 0.0089(10) 0.0047(12)
C8 0.0456(10) 0.0318(9) 0.0329(9) 0.0010(7) 0.0058(8) -0.0001(8)
C9 0.0452(11) 0.0326(9) 0.0375(9) 0.0017(7) 0.0066(8) -0.0040(8)
C10 0.0434(10) 0.0304(9) 0.0312(9) 0.0000(7) 0.0043(7) 0.0000(7)
C11 0.0399(10) 0.0322(9) 0.0351(9) 0.0032(7) 0.0051(7) 0.0006(7)
C12 0.0424(10) 0.0313(9) 0.0357(9) 0.0015(7) 0.0017(8) -0.0017(8)
C13 0.0446(10) 0.0313(9) 0.0352(9) 0.0013(7) 0.0040(8) -0.0013(8)
C14 0.0431(11) 0.0368(10) 0.0421(10) 0.0027(8) -0.0003(8) -0.0057(8)
C15 0.0435(11) 0.0399(11) 0.0465(11) 0.0065(9) -0.0008(9) -0.0014(9)
C16 0.0524(12) 0.0322(10) 0.0529(12) 0.0051(9) -0.0032(9) -0.0009(9)
C17 0.0464(11) 0.0339(10) 0.0418(10) -0.0004(8) -0.0007(8) -0.0042(8)
C18 0.0420(11) 0.0352(10) 0.0396(10) -0.0010(8) -0.0007(8) -0.0019(8)
C19 0.0442(12) 0.0540(14) 0.0708(15) 0.0158(12) -0.0066(11) 0.0008(10)
C20 0.0490(15) 0.082(2) 0.107(2) 0.0386(18) -0.0234(15) -0.0167(14)
C21 0.0677(17) 0.081(2) 0.094(2) 0.0445(17) -0.0256(16) -0.0148(15)
C22 0.074(2) 0.111(3) 0.126(3) -0.006(2) 0.003(2) 0.036(2)
C23 0.0523(13) 0.0380(11) 0.0621(14) -0.0015(10) -0.0047(10) -0.0087(9)
C24 0.0602(16) 0.0543(16) 0.125(3) -0.0011(16) -0.0285(17) -0.0111(13)
C25 0.093(2) 0.092(2) 0.086(2) 0.0121(18) 0.0111(18) -0.041(2)
C26 0.081(2) 0.0590(17) 0.098(2) -0.0294(16) -0.0060(17) -0.0105(15)
C27 0.0438(10) 0.0324(9) 0.0428(10) 0.0044(8) 0.0104(8) -0.0005(8)
C28 0.0471(12) 0.0629(15) 0.0561(13) 0.0042(11) 0.0098(10) -0.0078(11)
C29 0.0494(15) 0.085(2) 0.092(2) 0.0141(17) 0.0209(14) -0.0130(14)
C30 0.0675(18) 0.084(2) 0.0781(19) 0.0259(16) 0.0397(15) 0.0083(15)
C31 0.0767(18) 0.0736(18) 0.0516(13) 0.0169(12) 0.0247(13) 0.0088(14)
C32 0.0604(14) 0.0536(13) 0.0434(11) 0.0090(10) 0.0114(10) -0.0032(11)
C33 0.0586(13) 0.0385(11) 0.0456(11) 0.0031(9) -0.0088(10) -0.0061(9)
C34 0.0512(14) 0.0546(14) 0.0814(18) -0.0022(13) -0.0114(12) 0.0078(11)
C35 0.0646(18) 0.076(2) 0.115(3) -0.0002(19) -0.0175(18) 0.0117(16)
C36 0.092(2) 0.079(2) 0.096(3) 0.0053(18) -0.042(2) 0.0041(19)
C37 0.097(2) 0.0701(19) 0.0656(17) 0.0038(14) -0.0289(16) -0.0034(17)
C38 0.0770(17) 0.0482(13) 0.0440(12) 0.0030(10) -0.0087(11) -0.0055(12)
C39 0.133(3) 0.101(3) 0.0481(15) 0.0005(16) 0.0242(17) -0.021(2)
C40 0.0596(13) 0.0381(11) 0.0462(11) -0.0004(9) 0.0087(10) 0.0071(9)
C41 0.0645(16) 0.0607(16) 0.0673(16) -0.0164(12) 0.0109(13) 0.0002(12)
C42 0.0631(18) 0.0703(19) 0.109(3) -0.0191(17) 0.0158(17) -0.0043(14)
C43 0.077(2) 0.0547(16) 0.118(3) -0.0071(17) 0.0428(19) 0.0029(15)
C44 0.090(2) 0.0705(19) 0.0784(19) -0.0141(15) 0.0344(17) 0.0129(17)
C45 0.0744(17) 0.0631(16) 0.0560(14) -0.0116(12) 0.0118(12) 0.0092(13)
C46 0.091(3) 0.091(3) 0.220(6) -0.039(3) 0.080(3) -0.007(2)

loop_
_atom_type_symbol
_atom_type_description
_atom_type_scat_dispersion_real
_atom_type_scat_dispersion_imag
_atom_type_scat_source
C C 0.0181 0.0091 'International Tables Vol C Tables 4.2.6.8 and 6.1.1.4'
H H 0.0000 0.0000 'International Tables Vol C Tables 4.2.6.8 and 6.1.1.4'
Br Br -0.6763 1.2805 'International Tables Vol C Tables 4.2.6.8 and 6.1.1.4'
N N 0.0311 0.0180 'International Tables Vol C Tables 4.2.6.8 and 6.1.1.4'
O O 0.0492 0.0322 'International Tables Vol C Tables 4.2.6.8 and 6.1.1.4'
S S 0.3331 0.5567 'International Tables Vol C Tables 4.2.6.8 and 6.1.1.4'

loop_
_geom_angle_atom_site_label_1
_geom_angle_atom_site_label_2
_geom_angle_atom_site_label_3
_geom_angle
_geom_angle_site_symmetry_1
_geom_angle_site_symmetry_3
_geom_angle_publ_flag
O1 S1 N2 106.87(8) . . ?
O1 S1 C40 105.93(11) . . ?
O2 S1 O1 119.92(10) . . ?
O2 S1 N2 107.16(9) . . ?
O2 S1 C40 109.50(11) . . ?
N2 S1 C40 106.77(10) . . ?
C38 O3 C39 118.3(2) . . ?
C16 O4 H4 109.5 . . ?
C6 N1 C7 126.58(18) . . ?
C8 N1 C6 106.94(16) . . ?
C8 N1 C7 126.47(19) . . ?
C10 N2 S1 116.78(12) . . ?
C10 N2 C33 117.96(16) . . ?
C33 N2 S1 119.86(14) . . ?
C2 C1 C6 118.8(2) . . ?
C2 C1 C9 136.3(2) . . ?
C6 C1 C9 104.96(18) . . ?
C1 C2 H2 120.3 . . ?
C3 C2 C1 119.5(2) . . ?
C3 C2 H2 120.3 . . ?
C2 C3 H3 120.1 . . ?
C2 C3 C4 119.7(2) . . ?
C4 C3 H3 120.1 . . ?
C3 C4 Br01 117.9(2) . . ?
C5 C4 Br01 118.5(2) . . ?
C5 C4 C3 123.6(2) . . ?
C4 C5 H5 121.7 . . ?
C4 C5 C6 116.6(2) . . ?
C6 C5 H5 121.7 . . ?
N1 C6 C1 109.16(17) . . ?
N1 C6 C5 129.0(2) . . ?
C5 C6 C1 121.8(2) . . ?
N1 C7 H7A 109.5 . . ?
N1 C7 H7B 109.5 . . ?
N1 C7 H7C 109.5 . . ?
H7A C7 H7B 109.5 . . ?
H7A C7 H7C 109.5 . . ?
H7B C7 H7C 109.5 . . ?
N1 C8 C12 136.02(18) . . ?
C9 C8 N1 111.17(18) . . ?
C9 C8 C12 112.72(17) . . ?
C1 C9 C10 145.02(19) . . ?
C8 C9 C1 107.75(17) . . ?
C8 C9 C10 107.21(17) . . ?
N2 C10 C9 123.98(17) . . ?
C11 C10 N2 125.78(17) . . ?
C11 C10 C9 110.22(16) . . ?
C10 C11 C12 109.42(16) . . ?
C10 C11 C27 129.51(18) . . ?
C27 C11 C12 121.07(17) . . ?
C8 C12 C11 100.37(15) . . ?
C8 C12 H12 108.8 . . ?
C8 C12 C13 116.45(17) . . ?
C11 C12 H12 108.8 . . ?
C13 C12 C11 113.18(15) . . ?
C13 C12 H12 108.8 . . ?
C14 C13 C12 120.31(17) . . ?
C14 C13 C18 118.59(18) . . ?
C18 C13 C12 121.04(18) . . ?
C13 C14 H14 118.7 . . ?
C13 C14 C15 122.60(19) . . ?
C15 C14 H14 118.7 . . ?
C14 C15 C16 116.92(19) . . ?
C14 C15 C19 121.7(2) . . ?
C16 C15 C19 121.4(2) . . ?
O4 C16 C15 115.4(2) . . ?
O4 C16 C17 122.2(2) . . ?
C17 C16 C15 122.48(19) . . ?
C16 C17 C23 122.50(19) . . ?
C18 C17 C16 116.95(19) . . ?
C18 C17 C23 120.51(19) . . ?
C13 C18 C17 122.43(19) . . ?
C13 C18 H18 118.8 . . ?
C17 C18 H18 118.8 . . ?
C15 C19 C22 110.0(2) . . ?
C20 C19 C15 111.3(2) . . ?
C20 C19 C22 107.1(3) . . ?
C21 C19 C15 111.3(2) . . ?
C21 C19 C20 106.7(2) . . ?
C21 C19 C22 110.3(3) . . ?
C19 C20 H20A 109.5 . . ?
C19 C20 H20B 109.5 . . ?
C19 C20 H20C 109.5 . . ?
H20A C20 H20B 109.5 . . ?
H20A C20 H20C 109.5 . . ?
H20B C20 H20C 109.5 . . ?
C19 C21 H21A 109.5 . . ?
C19 C21 H21B 109.5 . . ?
C19 C21 H21C 109.5 . . ?
H21A C21 H21B 109.5 . . ?
H21A C21 H21C 109.5 . . ?
H21B C21 H21C 109.5 . . ?
C19 C22 H22A 109.5 . . ?
C19 C22 H22B 109.5 . . ?
C19 C22 H22C 109.5 . . ?
H22A C22 H22B 109.5 . . ?
H22A C22 H22C 109.5 . . ?
H22B C22 H22C 109.5 . . ?
C24 C23 C17 111.56(19) . . ?
C24 C23 C25 107.7(3) . . ?
C24 C23 C26 106.0(2) . . ?
C25 C23 C17 109.2(2) . . ?
C26 C23 C17 112.2(2) . . ?
C26 C23 C25 110.1(3) . . ?
C23 C24 H24A 109.5 . . ?
C23 C24 H24B 109.5 . . ?
C23 C24 H24C 109.5 . . ?
H24A C24 H24B 109.5 . . ?
H24A C24 H24C 109.5 . . ?
H24B C24 H24C 109.5 . . ?
C23 C25 H25A 109.5 . . ?
C23 C25 H25B 109.5 . . ?
C23 C25 H25C 109.5 . . ?
H25A C25 H25B 109.5 . . ?
H25A C25 H25C 109.5 . . ?
H25B C25 H25C 109.5 . . ?
C23 C26 H26A 109.5 . . ?
C23 C26 H26B 109.5 . . ?
C23 C26 H26C 109.5 . . ?
H26A C26 H26B 109.5 . . ?
H26A C26 H26C 109.5 . . ?
H26B C26 H26C 109.5 . . ?
C28 C27 C11 120.36(19) . . ?
C28 C27 C32 118.0(2) . . ?
C32 C27 C11 121.59(19) . . ?
C27 C28 H28 119.5 . . ?
C27 C28 C29 121.0(2) . . ?
C29 C28 H28 119.5 . . ?
C28 C29 H29 120.0 . . ?
C30 C29 C28 120.1(3) . . ?
C30 C29 H29 120.0 . . ?
C29 C30 H30 120.0 . . ?
C31 C30 C29 120.0(2) . . ?
C31 C30 H30 120.0 . . ?
C30 C31 H31 119.8 . . ?
C30 C31 C32 120.4(3) . . ?
C32 C31 H31 119.8 . . ?
C27 C32 H32 119.8 . . ?
C31 C32 C27 120.4(2) . . ?
C31 C32 H32 119.8 . . ?
C34 C33 N2 119.0(2) . . ?
C38 C33 N2 120.7(2) . . ?
C38 C33 C34 120.2(2) . . ?
C33 C34 H34 120.5 . . ?
C35 C34 C33 119.1(3) . . ?
C35 C34 H34 120.5 . . ?
C34 C35 H35 120.4 . . ?
C36 C35 C34 119.2(3) . . ?
C36 C35 H35 120.4 . . ?
C35 C36 H36 118.7 . . ?
C37 C36 C35 122.5(3) . . ?
C37 C36 H36 118.7 . . ?
C36 C37 H37 120.4 . . ?
C36 C37 C38 119.3(3) . . ?
C38 C37 H37 120.4 . . ?
O3 C38 C33 116.2(2) . . ?
O3 C38 C37 124.2(3) . . ?
C33 C38 C37 119.6(3) . . ?
O3 C39 H39A 109.5 . . ?
O3 C39 H39B 109.5 . . ?
O3 C39 H39C 109.5 . . ?
H39A C39 H39B 109.5 . . ?
H39A C39 H39C 109.5 . . ?
H39B C39 H39C 109.5 . . ?
C41 C40 S1 119.69(18) . . ?
C45 C40 S1 120.4(2) . . ?
C45 C40 C41 119.8(2) . . ?
C40 C41 H41 120.0 . . ?
C42 C41 C40 119.9(3) . . ?
C42 C41 H41 120.0 . . ?
C41 C42 H42 119.3 . . ?
C41 C42 C43 121.3(3) . . ?
C43 C42 H42 119.3 . . ?
C42 C43 C46 120.8(4) . . ?
C44 C43 C42 117.7(3) . . ?
C44 C43 C46 121.5(3) . . ?
C43 C44 H44 119.0 . . ?
C45 C44 C43 121.9(3) . . ?
C45 C44 H44 119.0 . . ?
C40 C45 H45 120.3 . . ?
C44 C45 C40 119.4(3) . . ?
C44 C45 H45 120.3 . . ?
C43 C46 H46A 109.5 . . ?
C43 C46 H46B 109.5 . . ?
C43 C46 H46C 109.5 . . ?
H46A C46 H46B 109.5 . . ?
H46A C46 H46C 109.5 . . ?
H46B C46 H46C 109.5 . . ?

loop_
_geom_bond_atom_site_label_1
_geom_bond_atom_site_label_2
_geom_bond_distance
_geom_bond_site_symmetry_2
_geom_bond_publ_flag
Br01 C4 1.911(2) . ?
S1 O1 1.4356(15) . ?
S1 O2 1.4284(16) . ?
S1 N2 1.6620(17) . ?
S1 C40 1.760(2) . ?
O3 C38 1.341(3) . ?
O3 C39 1.435(3) . ?
O4 H4 0.8200 . ?
O4 C16 1.364(3) . ?
N1 C6 1.388(3) . ?
N1 C7 1.448(3) . ?
N1 C8 1.367(2) . ?
N2 C10 1.439(2) . ?
N2 C33 1.442(3) . ?
C1 C2 1.398(3) . ?
C1 C6 1.423(3) . ?
C1 C9 1.431(3) . ?
C2 H2 0.9300 . ?
C2 C3 1.379(3) . ?
C3 H3 0.9300 . ?
C3 C4 1.396(4) . ?
C4 C5 1.363(4) . ?
C5 H5 0.9300 . ?
C5 C6 1.398(3) . ?
C7 H7A 0.9600 . ?
C7 H7B 0.9600 . ?
C7 H7C 0.9600 . ?
C8 C9 1.360(3) . ?
C8 C12 1.493(3) . ?
C9 C10 1.464(3) . ?
C10 C11 1.355(3) . ?
C11 C12 1.547(3) . ?
C11 C27 1.470(3) . ?
C12 H12 0.9800 . ?
C12 C13 1.517(3) . ?
C13 C14 1.384(3) . ?
C13 C18 1.387(3) . ?
C14 H14 0.9300 . ?
C14 C15 1.386(3) . ?
C15 C16 1.414(3) . ?
C15 C19 1.539(3) . ?
C16 C17 1.404(3) . ?
C17 C18 1.392(3) . ?
C17 C23 1.547(3) . ?
C18 H18 0.9300 . ?
C19 C20 1.532(4) . ?
C19 C21 1.532(4) . ?
C19 C22 1.546(5) . ?
C20 H20A 0.9600 . ?
C20 H20B 0.9600 . ?
C20 H20C 0.9600 . ?
C21 H21A 0.9600 . ?
C21 H21B 0.9600 . ?
C21 H21C 0.9600 . ?
C22 H22A 0.9600 . ?
C22 H22B 0.9600 . ?
C22 H22C 0.9600 . ?
C23 C24 1.527(4) . ?
C23 C25 1.539(4) . ?
C23 C26 1.532(4) . ?
C24 H24A 0.9600 . ?
C24 H24B 0.9600 . ?
C24 H24C 0.9600 . ?
C25 H25A 0.9600 . ?
C25 H25B 0.9600 . ?
C25 H25C 0.9600 . ?
C26 H26A 0.9600 . ?
C26 H26B 0.9600 . ?
C26 H26C 0.9600 . ?
C27 C28 1.386(3) . ?
C27 C32 1.397(3) . ?
C28 H28 0.9300 . ?
C28 C29 1.386(4) . ?
C29 H29 0.9300 . ?
C29 C30 1.374(5) . ?
C30 H30 0.9300 . ?
C30 C31 1.366(5) . ?
C31 H31 0.9300 . ?
C31 C32 1.388(3) . ?
C32 H32 0.9300 . ?
C33 C34 1.407(4) . ?
C33 C38 1.393(3) . ?
C34 H34 0.9300 . ?
C34 C35 1.394(4) . ?
C35 H35 0.9300 . ?
C35 C36 1.377(5) . ?
C36 H36 0.9300 . ?
C36 C37 1.364(5) . ?
C37 H37 0.9300 . ?
C37 C38 1.394(4) . ?
C39 H39A 0.9600 . ?
C39 H39B 0.9600 . ?
C39 H39C 0.9600 . ?
C40 C41 1.383(4) . ?
C40 C45 1.380(3) . ?
C41 H41 0.9300 . ?
C41 C42 1.371(4) . ?
C42 H42 0.9300 . ?
C42 C43 1.386(5) . ?
C43 C44 1.380(5) . ?
C43 C46 1.518(5) . ?
C44 H44 0.9300 . ?
C44 C45 1.373(4) . ?
C45 H45 0.9300 . ?
C46 H46A 0.9600 . ?
C46 H46B 0.9600 . ?
C46 H46C 0.9600 . ?

loop_
_geom_torsion_atom_site_label_1
_geom_torsion_atom_site_label_2
_geom_torsion_atom_site_label_3
_geom_torsion_atom_site_label_4
_geom_torsion
_geom_torsion_site_symmetry_1
_geom_torsion_site_symmetry_2
_geom_torsion_site_symmetry_3
_geom_torsion_site_symmetry_4
_geom_torsion_publ_flag
Br01 C4 C5 C6 -178.98(16) . . . . ?
S1 N2 C10 C9 72.9(2) . . . . ?
S1 N2 C10 C11 -108.7(2) . . . . ?
S1 N2 C33 C34 -117.4(2) . . . . ?
S1 N2 C33 C38 64.3(3) . . . . ?
S1 C40 C41 C42 -174.3(2) . . . . ?
S1 C40 C45 C44 174.7(2) . . . . ?
O1 S1 N2 C10 -18.34(18) . . . . ?
O1 S1 N2 C33 135.21(17) . . . . ?
O1 S1 C40 C41 39.2(2) . . . . ?
O1 S1 C40 C45 -136.7(2) . . . . ?
O2 S1 N2 C10 -148.07(15) . . . . ?
O2 S1 N2 C33 5.48(19) . . . . ?
O2 S1 C40 C41 169.9(2) . . . . ?
O2 S1 C40 C45 -6.1(2) . . . . ?
O4 C16 C17 C18 -178.1(2) . . . . ?
O4 C16 C17 C23 4.0(4) . . . . ?
N1 C8 C9 C1 0.5(2) . . . . ?
N1 C8 C9 C10 179.57(16) . . . . ?
N1 C8 C12 C11 -178.1(2) . . . . ?
N1 C8 C12 C13 59.4(3) . . . . ?
N2 S1 C40 C41 -74.4(2) . . . . ?
N2 S1 C40 C45 109.6(2) . . . . ?
N2 C10 C11 C12 -177.82(17) . . . . ?
N2 C10 C11 C27 2.4(3) . . . . ?
N2 C33 C34 C35 -178.1(3) . . . . ?
N2 C33 C38 O3 0.7(3) . . . . ?
N2 C33 C38 C37 179.9(2) . . . . ?
C1 C2 C3 C4 0.0(4) . . . . ?
C1 C9 C10 N2 -4.9(4) . . . . ?
C1 C9 C10 C11 176.5(3) . . . . ?
C2 C1 C6 N1 -178.3(2) . . . . ?
C2 C1 C6 C5 1.6(3) . . . . ?
C2 C1 C9 C8 178.4(3) . . . . ?
C2 C1 C9 C10 0.0(5) . . . . ?
C2 C3 C4 Br01 179.6(2) . . . . ?
C2 C3 C4 C5 0.2(4) . . . . ?
C3 C4 C5 C6 0.4(4) . . . . ?
C4 C5 C6 N1 178.5(2) . . . . ?
C4 C5 C6 C1 -1.3(3) . . . . ?
C6 N1 C8 C9 0.4(2) . . . . ?
C6 N1 C8 C12 176.6(2) . . . . ?
C6 C1 C2 C3 -0.9(3) . . . . ?
C6 C1 C9 C8 -1.2(2) . . . . ?
C6 C1 C9 C10 -179.6(3) . . . . ?
C7 N1 C6 C1 179.2(2) . . . . ?
C7 N1 C6 C5 -0.6(4) . . . . ?
C7 N1 C8 C9 -180.0(2) . . . . ?
C7 N1 C8 C12 -3.8(4) . . . . ?
C8 N1 C6 C1 -1.1(2) . . . . ?
C8 N1 C6 C5 179.1(2) . . . . ?
C8 C9 C10 N2 176.66(18) . . . . ?
C8 C9 C10 C11 -2.0(2) . . . . ?
C8 C12 C13 C14 48.3(2) . . . . ?
C8 C12 C13 C18 -134.57(19) . . . . ?
C9 C1 C2 C3 179.6(2) . . . . ?
C9 C1 C6 N1 1.4(2) . . . . ?
C9 C1 C6 C5 -178.77(19) . . . . ?
C9 C8 C12 C11 -1.9(2) . . . . ?
C9 C8 C12 C13 -124.43(19) . . . . ?
C9 C10 C11 C12 0.8(2) . . . . ?
C9 C10 C11 C27 -178.97(19) . . . . ?
C10 N2 C33 C34 35.8(3) . . . . ?
C10 N2 C33 C38 -142.5(2) . . . . ?
C10 C11 C12 C8 0.6(2) . . . . ?
C10 C11 C12 C13 125.39(18) . . . . ?
C10 C11 C27 C28 147.3(2) . . . . ?
C10 C11 C27 C32 -32.5(3) . . . . ?
C11 C12 C13 C14 -67.3(2) . . . . ?
C11 C12 C13 C18 109.8(2) . . . . ?
C11 C27 C28 C29 180.0(2) . . . . ?
C11 C27 C32 C31 179.2(2) . . . . ?
C12 C8 C9 C1 -176.65(16) . . . . ?
C12 C8 C9 C10 2.4(2) . . . . ?
C12 C11 C27 C28 -32.4(3) . . . . ?
C12 C11 C27 C32 147.8(2) . . . . ?
C12 C13 C14 C15 177.72(19) . . . . ?
C12 C13 C18 C17 -176.02(19) . . . . ?
C13 C14 C15 C16 -1.4(3) . . . . ?
C13 C14 C15 C19 178.6(2) . . . . ?
C14 C13 C18 C17 1.1(3) . . . . ?
C14 C15 C16 O4 179.7(2) . . . . ?
C14 C15 C16 C17 0.7(3) . . . . ?
C14 C15 C19 C20 1.8(3) . . . . ?
C14 C15 C19 C21 120.7(3) . . . . ?
C14 C15 C19 C22 -116.8(3) . . . . ?
C15 C16 C17 C18 0.9(3) . . . . ?
C15 C16 C17 C23 -177.0(2) . . . . ?
C16 C15 C19 C20 -178.3(2) . . . . ?
C16 C15 C19 C21 -59.4(3) . . . . ?
C16 C15 C19 C22 63.2(3) . . . . ?
C16 C17 C18 C13 -1.8(3) . . . . ?
C16 C17 C23 C24 -178.5(2) . . . . ?
C16 C17 C23 C25 62.6(3) . . . . ?
C16 C17 C23 C26 -59.8(3) . . . . ?
C18 C13 C14 C15 0.5(3) . . . . ?
C18 C17 C23 C24 3.7(3) . . . . ?
C18 C17 C23 C25 -115.2(3) . . . . ?
C18 C17 C23 C26 122.4(3) . . . . ?
C19 C15 C16 O4 -0.2(3) . . . . ?
C19 C15 C16 C17 -179.3(2) . . . . ?
C23 C17 C18 C13 176.15(19) . . . . ?
C27 C11 C12 C8 -179.65(17) . . . . ?
C27 C11 C12 C13 -54.8(2) . . . . ?
C27 C28 C29 C30 0.5(5) . . . . ?
C28 C27 C32 C31 -0.5(4) . . . . ?
C28 C29 C30 C31 0.2(5) . . . . ?
C29 C30 C31 C32 -1.0(5) . . . . ?
C30 C31 C32 C27 1.2(4) . . . . ?
C32 C27 C28 C29 -0.3(4) . . . . ?
C33 N2 C10 C9 -81.2(2) . . . . ?
C33 N2 C10 C11 97.3(2) . . . . ?
C33 C34 C35 C36 -2.2(5) . . . . ?
C34 C33 C38 O3 -177.6(2) . . . . ?
C34 C33 C38 C37 1.6(4) . . . . ?
C34 C35 C36 C37 2.5(6) . . . . ?
C35 C36 C37 C38 -0.7(6) . . . . ?
C36 C37 C38 O3 177.7(3) . . . . ?
C36 C37 C38 C33 -1.4(5) . . . . ?
C38 C33 C34 C35 0.2(4) . . . . ?
C39 O3 C38 C33 171.3(3) . . . . ?
C39 O3 C38 C37 -7.8(4) . . . . ?
C40 S1 N2 C10 94.67(16) . . . . ?
C40 S1 N2 C33 -111.78(18) . . . . ?
C40 C41 C42 C43 -0.8(5) . . . . ?
C41 C40 C45 C44 -1.2(4) . . . . ?
C41 C42 C43 C44 -0.6(5) . . . . ?
C41 C42 C43 C46 177.2(4) . . . . ?
C42 C43 C44 C45 1.1(5) . . . . ?
C43 C44 C45 C40 -0.2(5) . . . . ?
C45 C40 C41 C42 1.7(4) . . . . ?
C46 C43 C44 C45 -176.7(4) . . . . ?
